data_7150860
loop_
_publ_author_name
'Maeda, Hiromitsu'
'Terasaki, Masahiro'
'Haketa, Yohei'
'Mihashi, Yuta'
'Kusunose, Yukio'

_publ_section_title
;
 BF2 complexes of \a-alkyl-substituted dipyrrolyldiketones as acyclic
 anion receptors
;
_journal_issue 3
_journal_name_full 'Organic &amp;  Biomolecular Chemistry'
_journal_page_first 433
_journal_page_last 436
_journal_paper_doi 10.1039/b718317h
_journal_volume 6
_journal_year 2008
_chemical_formula_moiety 'C26 H26 B2 F4 N4 O4'
_chemical_formula_sum 'C13 H13 B F2 N2 O2'
_chemical_formula_weight 278.06
_chemical_name_systematic
;
?
;
_space_group_IT_number 2
_symmetry_cell_setting triclinic
_symmetry_Int_Tables_number 2
_symmetry_space_group_name_Hall '-P 1'
_symmetry_space_group_name_H-M 'P -1'
_atom_sites_solution_hydrogens geom
_atom_sites_solution_primary direct
_atom_sites_solution_secondary difmap
_audit_creation_method SHELXL-97
_cell_angle_alpha 84.71(3)
_cell_angle_beta 83.95(3)
_cell_angle_gamma 87.53(3)
_cell_formula_units_Z 4
_cell_length_a 8.336(5)
_cell_length_b 11.777(9)
_cell_length_c 12.965(11)
_cell_measurement_reflns_used 4447
_cell_measurement_temperature 123(2)
_cell_measurement_theta_max 27.6
_cell_measurement_theta_min 3.1
_cell_volume 1259.6(16)
_computing_structure_refinement 'SHELXL-97 (Sheldrick, 1997)'
_computing_structure_solution 'SHELXS-97 (Sheldrick, 1990)'
_diffrn_ambient_temperature 123(2)
_diffrn_detector_area_resol_mean 10.00
_diffrn_measured_fraction_theta_full 0.959
_diffrn_measured_fraction_theta_max 0.959
_diffrn_measurement_device_type 'Rigaku RAXIS-RAPID'
_diffrn_measurement_method \w
_diffrn_radiation_monochromator graphite
_diffrn_radiation_source 'fine-focus sealed tube'
_diffrn_radiation_type MoK\a
_diffrn_radiation_wavelength 0.71075
_diffrn_reflns_av_R_equivalents 0.0376
_diffrn_reflns_av_sigmaI/netI 0.0585
_diffrn_reflns_limit_h_max 10
_diffrn_reflns_limit_h_min -9
_diffrn_reflns_limit_k_max 15
_diffrn_reflns_limit_k_min -13
_diffrn_reflns_limit_l_max 16
_diffrn_reflns_limit_l_min -16
_diffrn_reflns_number 12042
_diffrn_reflns_theta_full 27.48
_diffrn_reflns_theta_max 27.48
_diffrn_reflns_theta_min 3.06
_exptl_absorpt_coefficient_mu 0.118
_exptl_absorpt_correction_T_max 0.9941
_exptl_absorpt_correction_T_min 0.9543
_exptl_absorpt_correction_type none
_exptl_crystal_colour yellow
_exptl_crystal_density_diffrn 1.466
_exptl_crystal_density_method 'not measured'
_exptl_crystal_description prism
_exptl_crystal_F_000 576
_exptl_crystal_size_max 0.40
_exptl_crystal_size_mid 0.10
_exptl_crystal_size_min 0.05
_refine_diff_density_max 0.262
_refine_diff_density_min -0.330
_refine_diff_density_rms 0.069
_refine_ls_extinction_method none
_refine_ls_goodness_of_fit_ref 0.918
_refine_ls_hydrogen_treatment constr
_refine_ls_matrix_type full
_refine_ls_number_parameters 365
_refine_ls_number_reflns 5530
_refine_ls_number_restraints 264
_refine_ls_restrained_S_all 0.899
_refine_ls_R_factor_all 0.1329
_refine_ls_R_factor_gt 0.0447
_refine_ls_shift/su_max 0.003
_refine_ls_shift/su_mean 0.001
_refine_ls_structure_factor_coef Fsqd
_refine_ls_weighting_details 'calc w=1/[\s^2^(Fo^2^)+(0.0963P)^2^+0.0000P] where P=(Fo^2^+2Fc^2^)/3'
_refine_ls_weighting_scheme calc
_refine_ls_wR_factor_gt 0.1431
_refine_ls_wR_factor_ref 0.1930
_reflns_number_gt 1854
_reflns_number_total 5530
_reflns_threshold_expression >2sigma(I)
_cod_data_source_file b718317h.txt
_cod_data_source_block 70105mae
_cod_original_cell_volume 1259.7(16)
_cod_database_code 7150860

loop_
_symmetry_equiv_pos_as_xyz
'x, y, z'
'-x, -y, -z'

loop_
_atom_site_label
_atom_site_type_symbol
_atom_site_fract_x
_atom_site_fract_y
_atom_site_fract_z
_atom_site_U_iso_or_equiv
_atom_site_adp_type
_atom_site_occupancy
_atom_site_symmetry_multiplicity
_atom_site_calc_flag
_atom_site_refinement_flags
_atom_site_disorder_assembly
_atom_site_disorder_group
C1 C 0.5646(6) 0.0681(4) -0.3968(4) 0.0309(13) Uani 1 1 d U . .
H1 H 0.5745 -0.0119 -0.3693 0.046 Uiso 1 1 calc R . .
H2 H 0.6146 0.0768 -0.4689 0.046 Uiso 1 1 calc R . .
H3 H 0.4502 0.0916 -0.3950 0.046 Uiso 1 1 calc R . .
C2 C 0.6477(6) 0.1411(4) -0.3319(4) 0.0253(11) Uani 1 1 d U . .
C3 C 0.7543(5) 0.2279(4) -0.3612(4) 0.0285(12) Uani 1 1 d U . .
H4 H 0.7902 0.2555 -0.4306 0.034 Uiso 1 1 calc R . .
C4 C 0.8001(5) 0.2678(4) -0.2702(4) 0.0236(11) Uani 1 1 d U . .
H5 H 0.8737 0.3264 -0.2666 0.028 Uiso 1 1 calc R . .
C5 C 0.7180(5) 0.2061(4) -0.1867(4) 0.0187(10) Uani 1 1 d U . .
C6 C 0.7111(5) 0.2135(4) -0.0766(4) 0.0188(10) Uani 1 1 d U . .
C7 C 0.8121(5) 0.2811(4) -0.0317(4) 0.0202(10) Uani 1 1 d U . .
H6 H 0.8944 0.3223 -0.0736 0.024 Uiso 1 1 calc R . .
C8 C 0.7909(5) 0.2878(4) 0.0759(4) 0.0191(10) Uani 1 1 d U . .
C9 C 0.8914(5) 0.3490(4) 0.1315(4) 0.0192(10) Uani 1 1 d U . .
C10 C 1.0382(6) 0.4015(4) 0.1005(4) 0.0256(11) Uani 1 1 d U . .
H7 H 1.0932 0.4077 0.0323 0.031 Uiso 1 1 calc R . .
C11 C 1.0892(6) 0.4434(4) 0.1900(4) 0.0268(12) Uani 1 1 d U . .
H8 H 1.1863 0.4818 0.1931 0.032 Uiso 1 1 calc R . .
C12 C 0.9732(6) 0.4188(4) 0.2720(4) 0.0251(11) Uani 1 1 d U . .
C13 C 0.9643(6) 0.4480(4) 0.3822(4) 0.0306(13) Uani 1 1 d U . .
H9 H 0.8987 0.5183 0.3900 0.046 Uiso 1 1 calc R . .
H10 H 1.0733 0.4591 0.4004 0.046 Uiso 1 1 calc R . .
H11 H 0.9150 0.3856 0.4284 0.046 Uiso 1 1 calc R . .
C14 C 0.4339(5) 0.4328(4) 0.8973(5) 0.0322(14) Uani 1 1 d U . .
H12 H 0.5412 0.4515 0.8632 0.048 Uiso 1 1 calc R . .
H13 H 0.4444 0.3923 0.9659 0.048 Uiso 1 1 calc R . .
H14 H 0.3687 0.5033 0.9056 0.048 Uiso 1 1 calc R . .
C15 C 0.3535(5) 0.3586(4) 0.8321(4) 0.0224(11) Uani 1 1 d U . .
C16 C 0.2455(5) 0.2706(4) 0.8609(4) 0.0270(12) Uani 1 1 d U . .
H15 H 0.2095 0.2424 0.9301 0.032 Uiso 1 1 calc R . .
C17 C 0.1999(6) 0.2315(4) 0.7702(4) 0.0266(12) Uani 1 1 d U . .
H16 H 0.1262 0.1730 0.7664 0.032 Uiso 1 1 calc R . .
C18 C 0.2829(5) 0.2943(4) 0.6861(4) 0.0207(11) Uani 1 1 d U . .
C19 C 0.2878(5) 0.2869(4) 0.5772(4) 0.0194(10) Uani 1 1 d U . .
C20 C 0.1882(5) 0.2184(4) 0.5309(4) 0.0192(10) Uani 1 1 d U . .
H17 H 0.1068 0.1761 0.5725 0.023 Uiso 1 1 calc R . .
C21 C 0.2089(5) 0.2125(4) 0.4239(4) 0.0189(10) Uani 1 1 d U . .
C22 C 0.1069(5) 0.1505(4) 0.3688(4) 0.0194(10) Uani 1 1 d U . .
C23 C -0.0386(5) 0.0987(4) 0.3991(4) 0.0239(11) Uani 1 1 d U . .
H18 H -0.0938 0.0930 0.4672 0.029 Uiso 1 1 calc R . .
C24 C -0.0889(6) 0.0566(4) 0.3116(4) 0.0279(12) Uani 1 1 d U . .
H19 H -0.1859 0.0178 0.3094 0.033 Uiso 1 1 calc R . .
C25 C 0.0256(6) 0.0807(4) 0.2286(4) 0.0237(11) Uani 1 1 d U . .
C26 C 0.0350(6) 0.0526(4) 0.1183(4) 0.0336(13) Uani 1 1 d U . .
H20 H 0.0107 0.1216 0.0735 0.050 Uiso 1 1 calc R . .
H21 H -0.0435 -0.0053 0.1120 0.050 Uiso 1 1 calc R . .
H22 H 0.1439 0.0232 0.0967 0.050 Uiso 1 1 calc R . .
N1 N 0.6254(4) 0.1298(3) -0.2269(3) 0.0213(9) Uani 1 1 d U . .
H23 H 0.5612 0.0809 -0.1895 0.026 Uiso 1 1 calc R . .
N2 N 0.8566(4) 0.3611(3) 0.2358(3) 0.0218(9) Uani 1 1 d U . .
H24 H 0.7703 0.3350 0.2741 0.026 Uiso 1 1 calc R . .
N3 N 0.3763(4) 0.3711(3) 0.7268(3) 0.0212(9) Uani 1 1 d U . .
H25 H 0.4405 0.4203 0.6897 0.025 Uiso 1 1 calc R . .
N4 N 0.1438(5) 0.1387(3) 0.2634(3) 0.0219(9) Uani 1 1 d U . .
H26 H 0.2302 0.1647 0.2250 0.026 Uiso 1 1 calc R . .
O1 O 0.6014(4) 0.1509(3) -0.0204(3) 0.0266(8) Uani 1 1 d U . .
O2 O 0.6719(4) 0.2347(3) 0.1340(3) 0.0250(8) Uani 1 1 d U . .
O3 O 0.3983(4) 0.3489(3) 0.5204(3) 0.0264(8) Uani 1 1 d U . .
O4 O 0.3290(4) 0.2640(3) 0.3662(3) 0.0274(8) Uani 1 1 d U . .
B1 B 0.5662(7) 0.1577(6) 0.0920(5) 0.0321(15) Uani 1 1 d U . .
B2 B 0.4344(7) 0.3422(6) 0.4078(5) 0.0303(14) Uani 1 1 d U . .
F1 F 0.5859(5) 0.0501(3) 0.1418(3) 0.0666(13) Uani 1 1 d U . .
F2 F 0.4087(3) 0.1970(4) 0.1109(3) 0.0652(12) Uani 1 1 d U . .
F3 F 0.4145(5) 0.4495(3) 0.3580(3) 0.0660(13) Uani 1 1 d U . .
F4 F 0.5915(3) 0.3038(4) 0.3890(3) 0.0676(13) Uani 1 1 d U . .

loop_
_atom_site_aniso_label
_atom_site_aniso_U_11
_atom_site_aniso_U_22
_atom_site_aniso_U_33
_atom_site_aniso_U_23
_atom_site_aniso_U_13
_atom_site_aniso_U_12
C1 0.032(3) 0.037(3) 0.027(3) -0.015(3) -0.005(2) 0.002(2)
C2 0.026(3) 0.028(3) 0.024(3) -0.005(2) -0.009(2) 0.007(2)
C3 0.027(3) 0.044(3) 0.016(3) -0.009(2) -0.001(2) 0.001(2)
C4 0.021(2) 0.030(3) 0.019(3) 0.000(2) 0.002(2) -0.005(2)
C5 0.020(2) 0.018(2) 0.019(3) -0.009(2) -0.0020(19) 0.0020(17)
C6 0.025(2) 0.019(2) 0.012(2) 0.0010(19) -0.0024(19) 0.0005(19)
C7 0.022(2) 0.023(3) 0.015(3) -0.001(2) 0.0014(19) 0.0008(18)
C8 0.021(2) 0.021(3) 0.014(3) 0.005(2) -0.0013(19) 0.0003(19)
C9 0.023(2) 0.019(2) 0.015(2) 0.0001(19) -0.0014(19) 0.0008(19)
C10 0.036(3) 0.022(3) 0.019(3) 0.001(2) -0.003(2) -0.005(2)
C11 0.030(2) 0.031(3) 0.022(3) -0.004(2) -0.010(2) -0.009(2)
C12 0.033(3) 0.016(2) 0.027(3) -0.004(2) -0.006(2) 0.003(2)
C13 0.052(3) 0.025(3) 0.016(3) -0.006(2) -0.011(2) 0.008(2)
C14 0.025(3) 0.039(3) 0.037(4) -0.018(3) -0.015(2) 0.009(2)
C15 0.016(2) 0.033(3) 0.020(3) -0.011(2) -0.0007(19) 0.0015(19)
C16 0.026(2) 0.037(3) 0.017(3) -0.003(2) 0.003(2) -0.006(2)
C17 0.027(3) 0.032(3) 0.021(3) -0.007(2) -0.001(2) -0.005(2)
C18 0.018(2) 0.027(3) 0.018(3) 0.001(2) -0.0041(19) -0.0034(18)
C19 0.015(2) 0.020(2) 0.021(3) 0.002(2) 0.0012(19) -0.0025(18)
C20 0.020(2) 0.022(3) 0.016(3) 0.004(2) -0.0037(19) -0.0085(19)
C21 0.020(2) 0.017(2) 0.019(3) -0.003(2) 0.001(2) 0.0018(18)
C22 0.025(2) 0.021(2) 0.012(2) 0.0019(19) -0.0023(19) -0.0012(19)
C23 0.024(2) 0.030(3) 0.018(3) -0.002(2) -0.001(2) -0.008(2)
C24 0.039(3) 0.023(3) 0.022(3) 0.003(2) -0.004(2) -0.010(2)
C25 0.038(3) 0.021(3) 0.013(3) 0.000(2) -0.009(2) -0.001(2)
C26 0.053(3) 0.030(3) 0.020(3) -0.006(2) -0.010(3) -0.001(2)
N1 0.022(2) 0.019(2) 0.023(2) -0.0011(17) -0.0025(17) -0.0007(15)
N2 0.025(2) 0.025(2) 0.014(2) -0.0008(18) 0.0004(17) 0.0025(16)
N3 0.0185(19) 0.026(2) 0.020(2) -0.0055(18) -0.0036(17) -0.0057(16)
N4 0.028(2) 0.024(2) 0.014(2) -0.0026(18) -0.0015(17) -0.0025(16)
O1 0.0291(18) 0.030(2) 0.021(2) 0.0005(17) 0.0033(15) -0.0140(15)
O2 0.0282(17) 0.032(2) 0.0148(19) -0.0012(15) 0.0013(14) -0.0096(15)
O3 0.0286(18) 0.032(2) 0.020(2) -0.0030(17) -0.0003(15) -0.0128(15)
O4 0.0258(17) 0.037(2) 0.019(2) -0.0034(17) 0.0067(14) -0.0124(15)
B1 0.027(3) 0.050(4) 0.020(3) 0.005(3) -0.003(2) -0.018(3)
B2 0.028(3) 0.046(4) 0.017(3) 0.005(3) -0.001(2) -0.017(3)
F1 0.108(3) 0.055(2) 0.043(2) 0.026(2) -0.042(2) -0.051(2)
F2 0.0240(16) 0.150(4) 0.024(2) -0.022(2) 0.0019(14) -0.013(2)
F3 0.108(3) 0.057(2) 0.039(2) 0.023(2) -0.040(2) -0.055(2)
F4 0.0234(16) 0.158(4) 0.024(2) -0.024(2) 0.0040(14) -0.014(2)

loop_
_atom_type_symbol
_atom_type_description
_atom_type_scat_dispersion_real
_atom_type_scat_dispersion_imag
_atom_type_scat_source
C C 0.0033 0.0016 'International Tables Vol C Tables 4.2.6.8 and 6.1.1.4'
H H 0.0000 0.0000 'International Tables Vol C Tables 4.2.6.8 and 6.1.1.4'
B B 0.0013 0.0007 'International Tables Vol C Tables 4.2.6.8 and 6.1.1.4'
F F 0.0171 0.0103 'International Tables Vol C Tables 4.2.6.8 and 6.1.1.4'
N N 0.0061 0.0033 'International Tables Vol C Tables 4.2.6.8 and 6.1.1.4'
O O 0.0106 0.0060 'International Tables Vol C Tables 4.2.6.8 and 6.1.1.4'

loop_
_geom_angle_atom_site_label_1
_geom_angle_atom_site_label_2
_geom_angle_atom_site_label_3
_geom_angle
_geom_angle_site_symmetry_1
_geom_angle_site_symmetry_3
_geom_angle_publ_flag
C2 C1 H1 109.5 . . ?
C2 C1 H2 109.5 . . ?
H1 C1 H2 109.5 . . ?
C2 C1 H3 109.5 . . ?
H1 C1 H3 109.5 . . ?
H2 C1 H3 109.5 . . ?
N1 C2 C3 107.6(4) . . ?
N1 C2 C1 122.1(5) . . ?
C3 C2 C1 130.3(5) . . ?
C2 C3 C4 107.8(5) . . ?
C2 C3 H4 126.1 . . ?
C4 C3 H4 126.1 . . ?
C5 C4 C3 107.2(4) . . ?
C5 C4 H5 126.4 . . ?
C3 C4 H5 126.4 . . ?
N1 C5 C4 107.2(4) . . ?
N1 C5 C6 120.8(4) . . ?
C4 C5 C6 132.0(4) . . ?
O1 C6 C7 122.0(4) . . ?
O1 C6 C5 114.9(4) . . ?
C7 C6 C5 123.1(4) . . ?
C6 C7 C8 119.1(5) . . ?
C6 C7 H6 120.5 . . ?
C8 C7 H6 120.5 . . ?
O2 C8 C7 120.7(4) . . ?
O2 C8 C9 114.9(4) . . ?
C7 C8 C9 124.4(4) . . ?
N2 C9 C10 106.7(4) . . ?
N2 C9 C8 121.9(4) . . ?
C10 C9 C8 131.4(5) . . ?
C9 C10 C11 106.9(5) . . ?
C9 C10 H7 126.5 . . ?
C11 C10 H7 126.5 . . ?
C12 C11 C10 107.9(4) . . ?
C12 C11 H8 126.0 . . ?
C10 C11 H8 126.0 . . ?
N2 C12 C11 107.6(5) . . ?
N2 C12 C13 122.6(5) . . ?
C11 C12 C13 129.9(4) . . ?
C12 C13 H9 109.5 . . ?
C12 C13 H10 109.5 . . ?
H9 C13 H10 109.5 . . ?
C12 C13 H11 109.5 . . ?
H9 C13 H11 109.5 . . ?
H10 C13 H11 109.5 . . ?
C15 C14 H12 109.5 . . ?
C15 C14 H13 109.5 . . ?
H12 C14 H13 109.5 . . ?
C15 C14 H14 109.5 . . ?
H12 C14 H14 109.5 . . ?
H13 C14 H14 109.5 . . ?
N3 C15 C16 107.7(4) . . ?
N3 C15 C14 121.7(5) . . ?
C16 C15 C14 130.6(5) . . ?
C17 C16 C15 108.1(5) . . ?
C17 C16 H15 125.9 . . ?
C15 C16 H15 125.9 . . ?
C16 C17 C18 107.2(4) . . ?
C16 C17 H16 126.4 . . ?
C18 C17 H16 126.4 . . ?
N3 C18 C17 107.3(4) . . ?
N3 C18 C19 121.4(4) . . ?
C17 C18 C19 131.3(4) . . ?
O3 C19 C20 121.0(5) . . ?
O3 C19 C18 114.7(4) . . ?
C20 C19 C18 124.3(4) . . ?
C21 C20 C19 119.7(5) . . ?
C21 C20 H17 120.2 . . ?
C19 C20 H17 120.2 . . ?
O4 C21 C20 120.8(4) . . ?
O4 C21 C22 115.4(4) . . ?
C20 C21 C22 123.8(4) . . ?
C23 C22 N4 107.2(4) . . ?
C23 C22 C21 132.0(5) . . ?
N4 C22 C21 120.7(4) . . ?
C22 C23 C24 107.4(5) . . ?
C22 C23 H18 126.3 . . ?
C24 C23 H18 126.3 . . ?
C25 C24 C23 108.5(4) . . ?
C25 C24 H19 125.8 . . ?
C23 C24 H19 125.8 . . ?
N4 C25 C24 107.6(4) . . ?
N4 C25 C26 121.3(5) . . ?
C24 C25 C26 131.1(4) . . ?
C25 C26 H20 109.5 . . ?
C25 C26 H21 109.5 . . ?
H20 C26 H21 109.5 . . ?
C25 C26 H22 109.5 . . ?
H20 C26 H22 109.5 . . ?
H21 C26 H22 109.5 . . ?
C2 N1 C5 110.1(4) . . ?
C2 N1 H23 124.9 . . ?
C5 N1 H23 124.9 . . ?
C12 N2 C9 110.9(4) . . ?
C12 N2 H24 124.6 . . ?
C9 N2 H24 124.6 . . ?
C15 N3 C18 109.7(4) . . ?
C15 N3 H25 125.2 . . ?
C18 N3 H25 125.2 . . ?
C25 N4 C22 109.3(4) . . ?
C25 N4 H26 125.3 . . ?
C22 N4 H26 125.3 . . ?
C6 O1 B1 122.0(4) . . ?
C8 O2 B1 122.6(4) . . ?
C19 O3 B2 122.6(4) . . ?
C21 O4 B2 122.7(4) . . ?
F2 B1 F1 110.1(5) . . ?
F2 B1 O1 107.9(4) . . ?
F1 B1 O1 108.7(5) . . ?
F2 B1 O2 108.7(5) . . ?
F1 B1 O2 108.3(4) . . ?
O1 B1 O2 113.1(4) . . ?
F4 B2 F3 109.9(5) . . ?
F4 B2 O3 108.2(4) . . ?
F3 B2 O3 108.8(5) . . ?
F4 B2 O4 108.7(5) . . ?
F3 B2 O4 108.6(4) . . ?
O3 B2 O4 112.6(4) . . ?

loop_
_geom_bond_atom_site_label_1
_geom_bond_atom_site_label_2
_geom_bond_distance
_geom_bond_site_symmetry_2
_geom_bond_publ_flag
C1 C2 1.496(6) . ?
C1 H1 0.9800 . ?
C1 H2 0.9800 . ?
C1 H3 0.9800 . ?
C2 N1 1.349(7) . ?
C2 C3 1.384(7) . ?
C3 C4 1.405(7) . ?
C3 H4 0.9500 . ?
C4 C5 1.382(7) . ?
C4 H5 0.9500 . ?
C5 N1 1.380(5) . ?
C5 C6 1.433(7) . ?
C6 O1 1.315(5) . ?
C6 C7 1.388(6) . ?
C7 C8 1.396(7) . ?
C7 H6 0.9500 . ?
C8 O2 1.324(5) . ?
C8 C9 1.420(6) . ?
C9 N2 1.373(7) . ?
C9 C10 1.399(6) . ?
C10 C11 1.414(7) . ?
C10 H7 0.9500 . ?
C11 C12 1.378(7) . ?
C11 H8 0.9500 . ?
C12 N2 1.356(6) . ?
C12 C13 1.493(7) . ?
C13 H9 0.9800 . ?
C13 H10 0.9800 . ?
C13 H11 0.9800 . ?
C14 C15 1.495(6) . ?
C14 H12 0.9800 . ?
C14 H13 0.9800 . ?
C14 H14 0.9800 . ?
C15 N3 1.354(6) . ?
C15 C16 1.401(6) . ?
C16 C17 1.396(7) . ?
C16 H15 0.9500 . ?
C17 C18 1.397(7) . ?
C17 H16 0.9500 . ?
C18 N3 1.392(5) . ?
C18 C19 1.419(7) . ?
C19 O3 1.319(5) . ?
C19 C20 1.397(6) . ?
C20 C21 1.387(7) . ?
C20 H17 0.9500 . ?
C21 O4 1.320(5) . ?
C21 C22 1.430(6) . ?
C22 C23 1.384(6) . ?
C22 N4 1.387(7) . ?
C23 C24 1.389(7) . ?
C23 H18 0.9500 . ?
C24 C25 1.379(7) . ?
C24 H19 0.9500 . ?
C25 N4 1.360(5) . ?
C25 C26 1.491(7) . ?
C26 H20 0.9800 . ?
C26 H21 0.9800 . ?
C26 H22 0.9800 . ?
N1 H23 0.8800 . ?
N2 H24 0.8800 . ?
N3 H25 0.8800 . ?
N4 H26 0.8800 . ?
O1 B1 1.465(7) . ?
O2 B1 1.468(6) . ?
O3 B2 1.468(7) . ?
O4 B2 1.474(6) . ?
B1 F2 1.378(7) . ?
B1 F1 1.380(7) . ?
B2 F4 1.371(7) . ?
B2 F3 1.377(7) . ?

loop_
_geom_torsion_atom_site_label_1
_geom_torsion_atom_site_label_2
_geom_torsion_atom_site_label_3
_geom_torsion_atom_site_label_4
_geom_torsion
_geom_torsion_site_symmetry_1
_geom_torsion_site_symmetry_2
_geom_torsion_site_symmetry_3
_geom_torsion_site_symmetry_4
_geom_torsion_publ_flag
N1 C2 C3 C4 1.4(5) . . . . ?
C1 C2 C3 C4 -178.8(5) . . . . ?
C2 C3 C4 C5 -1.1(5) . . . . ?
C3 C4 C5 N1 0.4(5) . . . . ?
C3 C4 C5 C6 -176.6(5) . . . . ?
N1 C5 C6 O1 -6.0(6) . . . . ?
C4 C5 C6 O1 170.7(5) . . . . ?
N1 C5 C6 C7 174.0(4) . . . . ?
C4 C5 C6 C7 -9.3(8) . . . . ?
O1 C6 C7 C8 -3.5(7) . . . . ?
C5 C6 C7 C8 176.5(4) . . . . ?
C6 C7 C8 O2 -3.1(7) . . . . ?
C6 C7 C8 C9 176.5(4) . . . . ?
O2 C8 C9 N2 -6.3(6) . . . . ?
C7 C8 C9 N2 174.0(4) . . . . ?
O2 C8 C9 C10 170.3(4) . . . . ?
C7 C8 C9 C10 -9.4(8) . . . . ?
N2 C9 C10 C11 0.7(5) . . . . ?
C8 C9 C10 C11 -176.3(5) . . . . ?
C9 C10 C11 C12 -1.4(5) . . . . ?
C10 C11 C12 N2 1.5(5) . . . . ?
C10 C11 C12 C13 -177.4(5) . . . . ?
N3 C15 C16 C17 -1.4(5) . . . . ?
C14 C15 C16 C17 177.3(5) . . . . ?
C15 C16 C17 C18 1.2(5) . . . . ?
C16 C17 C18 N3 -0.5(5) . . . . ?
C16 C17 C18 C19 176.8(5) . . . . ?
N3 C18 C19 O3 6.7(7) . . . . ?
C17 C18 C19 O3 -170.3(5) . . . . ?
N3 C18 C19 C20 -174.8(4) . . . . ?
C17 C18 C19 C20 8.2(9) . . . . ?
O3 C19 C20 C21 2.0(7) . . . . ?
C18 C19 C20 C21 -176.4(4) . . . . ?
C19 C20 C21 O4 5.1(7) . . . . ?
C19 C20 C21 C22 -176.0(4) . . . . ?
O4 C21 C22 C23 -170.9(5) . . . . ?
C20 C21 C22 C23 10.1(8) . . . . ?
O4 C21 C22 N4 5.5(6) . . . . ?
C20 C21 C22 N4 -173.5(4) . . . . ?
N4 C22 C23 C24 -0.4(5) . . . . ?
C21 C22 C23 C24 176.4(5) . . . . ?
C22 C23 C24 C25 0.9(6) . . . . ?
C23 C24 C25 N4 -1.1(6) . . . . ?
C23 C24 C25 C26 178.1(5) . . . . ?
C3 C2 N1 C5 -1.1(5) . . . . ?
C1 C2 N1 C5 179.1(4) . . . . ?
C4 C5 N1 C2 0.4(5) . . . . ?
C6 C5 N1 C2 177.9(4) . . . . ?
C11 C12 N2 C9 -1.1(5) . . . . ?
C13 C12 N2 C9 177.9(4) . . . . ?
C10 C9 N2 C12 0.2(5) . . . . ?
C8 C9 N2 C12 177.6(4) . . . . ?
C16 C15 N3 C18 1.1(5) . . . . ?
C14 C15 N3 C18 -177.8(4) . . . . ?
C17 C18 N3 C15 -0.4(5) . . . . ?
C19 C18 N3 C15 -178.1(4) . . . . ?
C24 C25 N4 C22 0.9(5) . . . . ?
C26 C25 N4 C22 -178.4(5) . . . . ?
C23 C22 N4 C25 -0.3(5) . . . . ?
C21 C22 N4 C25 -177.5(4) . . . . ?
C7 C6 O1 B1 6.8(7) . . . . ?
C5 C6 O1 B1 -173.2(5) . . . . ?
C7 C8 O2 B1 6.2(7) . . . . ?
C9 C8 O2 B1 -173.5(5) . . . . ?
C20 C19 O3 B2 -5.9(7) . . . . ?
C18 C19 O3 B2 172.7(5) . . . . ?
C20 C21 O4 B2 -8.2(7) . . . . ?
C22 C21 O4 B2 172.8(5) . . . . ?
C6 O1 B1 F2 116.7(5) . . . . ?
C6 O1 B1 F1 -123.9(4) . . . . ?
C6 O1 B1 O2 -3.6(7) . . . . ?
C8 O2 B1 F2 -122.8(5) . . . . ?
C8 O2 B1 F1 117.6(5) . . . . ?
C8 O2 B1 O1 -2.9(7) . . . . ?
C19 O3 B2 F4 -117.2(5) . . . . ?
C19 O3 B2 F3 123.3(5) . . . . ?
C19 O3 B2 O4 2.9(7) . . . . ?
C21 O4 B2 F4 124.1(5) . . . . ?
C21 O4 B2 F3 -116.3(5) . . . . ?
C21 O4 B2 O3 4.3(7) . . . . ?

loop_
_cod_related_entry_id
_cod_related_entry_database
_cod_related_entry_code
1 ChemSpider 21430237
